data_4002543
loop_
_publ_author_name
'Claridge, J.B.'
'Fowkes, A.J.'
'Rosseinsky, M.J.'
'Watts, I.D.'

_publ_section_title
;
 Cation-site and anion charge ordering in body-centered cubic-packed
 fullerides with complex counterions
;
_journal_name_full 'Chemistry of Materials (1,1989-)'
_journal_page_first 1497
_journal_page_last 1504
_journal_volume 15
_journal_year 2003
_chemical_formula_sum 'C60 D18 N6 Na2'
_chemical_name_systematic '(N D3)6 Na2 C60'
_space_group_IT_number 204
_symmetry_space_group_name_Hall '-I 2 2 3'
_symmetry_space_group_name_H-M 'I m -3'
_cell_angle_alpha 90
_cell_angle_beta 90
_cell_angle_gamma 90
_cell_formula_units_Z 2
_cell_length_a 12.151
_cell_length_b 12.151
_cell_length_c 12.151
_cell_volume 1794.056
_citation_journal_id_ASTM CMATEX
_cod_data_source_file Claridge_CMATEX_2003_302.cif
_cod_data_source_block C60D18N6Na2
_cod_database_code 4002543

loop_
_symmetry_equiv_pos_as_xyz
x,y,z
-x,-y,z
x,-y,-z
-x,y,-z
z,x,y
-z,-x,y
z,-x,-y
-z,x,-y
y,z,x
y,-z,-x
-y,z,-x
-y,-z,x
-x,-y,-z
x,y,-z
-x,y,z
x,-y,z
-z,-x,-y
z,x,-y
-z,x,y
z,-x,y
-y,-z,-x
-y,z,x
y,-z,x
y,z,-x
x+1/2,y+1/2,z+1/2
-x+1/2,-y+1/2,z+1/2
x+1/2,-y+1/2,-z+1/2
-x+1/2,y+1/2,-z+1/2
z+1/2,x+1/2,y+1/2
-z+1/2,-x+1/2,y+1/2
z+1/2,-x+1/2,-y+1/2
-z+1/2,x+1/2,-y+1/2
y+1/2,z+1/2,x+1/2
y+1/2,-z+1/2,-x+1/2
-y+1/2,z+1/2,-x+1/2
-y+1/2,-z+1/2,x+1/2
-x+1/2,-y+1/2,-z+1/2
x+1/2,y+1/2,-z+1/2
-x+1/2,y+1/2,z+1/2
x+1/2,-y+1/2,z+1/2
-z+1/2,-x+1/2,-y+1/2
z+1/2,x+1/2,-y+1/2
-z+1/2,x+1/2,y+1/2
z+1/2,-x+1/2,y+1/2
-y+1/2,-z+1/2,-x+1/2
-y+1/2,z+1/2,x+1/2
y+1/2,-z+1/2,x+1/2
y+1/2,z+1/2,-x+1/2

loop_
_atom_site_label
_atom_site_type_symbol
_atom_site_fract_x
_atom_site_fract_y
_atom_site_fract_z
_atom_site_occupancy
_atom_site_U_iso_or_equiv
C1 C 0.05667 0 0.2885 1 0.0
N1 N-3 0.5 0.2837 0 1 0.0
C2 C 0.11788 0.09844 0.25287 1 0.0
Na1 Na 0.31978 0.34151 0 0.167 0.0
C3 C 0.05696 0.18544 0.21382 1 0.0
D3 D+1 0.456 0.2567 -0.0743 0.25 0.0
D1 D+1 0.5589 0.2241 0.0341 0.25 0.0
D2 D+1 0.45 0.3283 0.0608 0.25 0.0
